data_7043711
loop_
_publ_author_name
'Jin, Guo-Xin'
'Gao, Wen-Xi'
'Lin, Yue-Jian'

_publ_section_title
;
 Stepwise construction of discrete parallelogram- and prism-shaped
 organometallic architectures based on half-sandwich rhodium fragments
;
_journal_name_full 'Dalton Trans.'
_journal_paper_doi 10.1039/C7DT02186K
_journal_year 2017
_chemical_formula_sum 'C36 H41 F6 N5 O10 Rh2 S2'
_chemical_formula_weight 1087.68
_space_group_crystal_system monoclinic
_space_group_IT_number 14
_space_group_name_Hall '-P 2ybc'
_space_group_name_H-M_alt 'P 1 21/c 1'
_symmetry_space_group_name_Hall '-P 2ybc'
_symmetry_space_group_name_H-M 'P 1 21/c 1'
_atom_sites_solution_hydrogens geom
_audit_creation_method SHELXL-2014/7
_audit_update_record
;
2017-06-14 deposited with the CCDC.
2017-07-19 downloaded from the CCDC.
;
_cell_angle_alpha 90
_cell_angle_beta 105.898(4)
_cell_angle_gamma 90
_cell_formula_units_Z 4
_cell_length_a 15.658(4)
_cell_length_b 11.827(3)
_cell_length_c 24.371(5)
_cell_measurement_reflns_used 2647
_cell_measurement_temperature 223(2)
_cell_measurement_theta_max 21.98
_cell_measurement_theta_min 2.19
_cell_volume 4340.6(18)
_computing_cell_refinement 'Bruker SAINT'
_computing_data_collection 'Bruker APEX2'
_computing_data_reduction 'Bruker SAINT'
_computing_molecular_graphics 'Bruker SHELXTL'
_computing_publication_material 'Bruker SHELXTL'
_computing_structure_refinement 'SHELXL-2014/7 (Sheldrick, 2014)'
_computing_structure_solution 'SHELXS-97 (Sheldrick, 2008)'
_diffrn_ambient_temperature 223(2)
_diffrn_measured_fraction_theta_full 0.996
_diffrn_measured_fraction_theta_max 0.990
_diffrn_measurement_device_type 'Bruker APEX-II CCD'
_diffrn_measurement_method '\f and \w scans'
_diffrn_radiation_type MoK\a
_diffrn_radiation_wavelength 0.71073
_diffrn_reflns_av_R_equivalents 0.0984
_diffrn_reflns_av_unetI/netI 0.1245
_diffrn_reflns_Laue_measured_fraction_full 0.996
_diffrn_reflns_Laue_measured_fraction_max 0.990
_diffrn_reflns_limit_h_max 19
_diffrn_reflns_limit_h_min -19
_diffrn_reflns_limit_k_max 14
_diffrn_reflns_limit_k_min -14
_diffrn_reflns_limit_l_max 30
_diffrn_reflns_limit_l_min -21
_diffrn_reflns_number 29099
_diffrn_reflns_point_group_measured_fraction_full 0.996
_diffrn_reflns_point_group_measured_fraction_max 0.990
_diffrn_reflns_theta_full 25.242
_diffrn_reflns_theta_max 26.723
_diffrn_reflns_theta_min 1.352
_exptl_absorpt_coefficient_mu 0.941
_exptl_absorpt_correction_T_max 0.724
_exptl_absorpt_correction_T_min 0.613
_exptl_absorpt_correction_type multi-scan
_exptl_absorpt_process_details sadabs
_exptl_crystal_colour red
_exptl_crystal_density_diffrn 1.664
_exptl_crystal_description block
_exptl_crystal_F_000 2192
_exptl_crystal_size_max 0.250
_exptl_crystal_size_mid 0.220
_exptl_crystal_size_min 0.180
_platon_squeeze_details
; 
 In asymmetric unit of this data, there was one disordered 
 triflate anion which could not be restrained properly. 
 Therefore, SQUEEZE algorithm was used to omit it. 
;
_refine_diff_density_max 0.810
_refine_diff_density_min -0.750
_refine_diff_density_rms 0.138
_refine_ls_extinction_method none
_refine_ls_goodness_of_fit_ref 0.946
_refine_ls_hydrogen_treatment constr
_refine_ls_matrix_type full
_refine_ls_number_parameters 544
_refine_ls_number_reflns 9110
_refine_ls_number_restraints 120
_refine_ls_restrained_S_all 0.947
_refine_ls_R_factor_all 0.1397
_refine_ls_R_factor_gt 0.0721
_refine_ls_shift/su_max 0.002
_refine_ls_shift/su_mean 0.000
_refine_ls_structure_factor_coef Fsqd
_refine_ls_weighting_details 'w=1/[\s^2^(Fo^2^)+(0.1064P)^2^] where P=(Fo^2^+2Fc^2^)/3'
_refine_ls_weighting_scheme calc
_refine_ls_wR_factor_gt 0.1787
_refine_ls_wR_factor_ref 0.2048
_reflns_Friedel_coverage 0.000
_reflns_number_gt 4642
_reflns_number_total 9110
_reflns_threshold_expression 'I > 2\s(I)'
_cod_data_source_file c7dt02186k2.cif
_cod_data_source_block mo_70218a_0m
_cod_original_cell_volume 4340.7(17)
_cod_database_code 7043711
_shelx_shelxl_version_number 2014/7
_shelx_space_group_comment
; 
The symmetry employed for this shelxl refinement is uniquely defined 
by the following loop, which should always be used as a source of 
symmetry information in preference to the above space-group names. 
They are only intended as comments. 
;
_shelx_estimated_absorpt_t_min 0.799
_shelx_estimated_absorpt_t_max 0.849
_platon_squeeze_void_probe_radius 1.20

loop_
_space_group_symop_operation_xyz
'x, y, z'
'-x, y+1/2, -z+1/2'
'-x, -y, -z'
'x, -y-1/2, z-1/2'

loop_
_atom_site_label
_atom_site_type_symbol
_atom_site_fract_x
_atom_site_fract_y
_atom_site_fract_z
_atom_site_U_iso_or_equiv
_atom_site_adp_type
_atom_site_occupancy
_atom_site_site_symmetry_order
_atom_site_calc_flag
_atom_site_refinement_flags_posn
_atom_site_refinement_flags_adp
_atom_site_refinement_flags_occupancy
_atom_site_disorder_assembly
_atom_site_disorder_group
Rh1 Rh 0.01381(4) 0.21210(5) 0.18124(3) 0.03661(19) Uani 1 1 d . . . . .
Rh2 Rh 0.37701(4) 0.26433(6) 0.12881(3) 0.0522(2) Uani 1 1 d . . . . .
N1 N 0.1435(4) 0.1846(5) 0.1721(3) 0.0345(14) Uani 1 1 d . . . . .
N2 N 0.2847(4) 0.1872(5) 0.1677(3) 0.0406(16) Uani 1 1 d . . . . .
N3 N 0.2531(4) 0.2925(6) 0.0679(3) 0.0529(19) Uani 1 1 d . . . . .
N4 N -0.0341(4) 0.0925(6) 0.1176(3) 0.0449(16) Uani 1 1 d . . . . .
N5 N 0.3886(5) 0.1128(9) 0.0897(4) 0.076(3) Uani 1 1 d . . . . .
O1 O 0.0664(4) 0.0820(5) 0.2421(2) 0.0529(15) Uani 1 1 d . . . . .
O2 O 0.1888(4) 0.0074(6) 0.2940(3) 0.080(2) Uani 1 1 d . . . . .
O3 O 0.4313(4) 0.0670(6) 0.2381(3) 0.080(2) Uani 1 1 d . . . . .
O4 O 0.3501(5) 0.0038(7) 0.2913(4) 0.090(2) Uani 1 1 d . . . . .
H4 H 0.2964 0.0027 0.2897 0.135 Uiso 1 1 calc R U . . .
O5 O 0.8948(6) 0.1987(8) 0.9784(4) 0.136(4) Uani 1 1 d . . . . .
O6 O 0.8582(6) 0.3442(8) 0.9063(4) 0.120(3) Uani 1 1 d . . . . .
O7 O 0.7567(7) 0.2755(9) 0.9521(5) 0.147(4) Uani 1 1 d . . . . .
S1 S 0.83205(17) 0.2553(3) 0.93334(13) 0.0730(8) Uani 1 1 d . . . . .
F1 F 0.7693(5) 0.0550(7) 0.8994(3) 0.119(3) Uani 1 1 d . . . . .
F2 F 0.7390(8) 0.1781(10) 0.8375(4) 0.192(6) Uani 1 1 d . . . . .
F3 F 0.8666(7) 0.1102(8) 0.8643(5) 0.174(4) Uani 1 1 d . . . . .
C1 C 0.1941(5) 0.1233(6) 0.2167(3) 0.0419(19) Uani 1 1 d . . . . .
C2 C 0.2817(5) 0.1247(7) 0.2142(4) 0.045(2) Uani 1 1 d . . . . .
C3 C 0.2004(4) 0.2201(6) 0.1429(3) 0.0349(17) Uani 1 1 d . . . . .
C4 C 0.1494(5) 0.0676(6) 0.2541(4) 0.046(2) Uani 1 1 d . . . . .
C5 C 0.3618(6) 0.0627(7) 0.2490(4) 0.058(2) Uani 1 1 d . . . . .
C6 C 0.1802(5) 0.2714(6) 0.0867(3) 0.0380(18) Uani 1 1 d . . . . .
C7 C 0.0938(5) 0.2885(6) 0.0503(4) 0.0437(19) Uani 1 1 d . . . . .
H7 H 0.0433 0.2728 0.0628 0.052 Uiso 1 1 calc R U . . .
C8 C 0.0857(6) 0.3284(7) -0.0034(4) 0.054(2) Uani 1 1 d . . . . .
H8 H 0.0290 0.3426 -0.0279 0.064 Uiso 1 1 calc R U . . .
C9 C 0.1575(7) 0.3475(10) -0.0215(4) 0.074(3) Uani 1 1 d . . . . .
H9 H 0.1517 0.3769 -0.0581 0.088 Uiso 1 1 calc R U . . .
C10 C 0.2421(7) 0.3231(10) 0.0151(4) 0.075(3) Uani 1 1 d . . . . .
H10 H 0.2921 0.3290 0.0010 0.091 Uiso 1 1 calc R U . . .
C11 C -0.0100(11) 0.3914(13) 0.1671(8) 0.041(4) Uani 0.589(14) 1 d D U P A 1
C12 C -0.0883(9) 0.3322(14) 0.1524(8) 0.050(5) Uani 0.589(14) 1 d D U P A 1
C13 C -0.0927(12) 0.2795(15) 0.2055(9) 0.054(3) Uani 0.589(14) 1 d . U P A 1
C14 C -0.0205(11) 0.2987(15) 0.2492(7) 0.047(3) Uani 0.589(14) 1 d D U P A 1
C15 C 0.0351(11) 0.3714(14) 0.2283(7) 0.047(4) Uani 0.589(14) 1 d D U P A 1
C16 C 0.0279(18) 0.4749(14) 0.1323(9) 0.094(8) Uani 0.589(14) 1 d . U P A 1
H16A H 0.0172 0.4472 0.0935 0.140 Uiso 0.589(14) 1 calc R U P A 1
H16B H 0.0913 0.4827 0.1493 0.140 Uiso 0.589(14) 1 calc R U P A 1
H16C H -0.0006 0.5478 0.1319 0.140 Uiso 0.589(14) 1 calc R U P A 1
C17 C -0.1549(15) 0.3371(18) 0.0967(9) 0.102(8) Uani 0.589(14) 1 d . U P A 1
H17A H -0.1996 0.3930 0.0980 0.153 Uiso 0.589(14) 1 calc R U P A 1
H17B H -0.1827 0.2636 0.0878 0.153 Uiso 0.589(14) 1 calc R U P A 1
H17C H -0.1262 0.3579 0.0676 0.153 Uiso 0.589(14) 1 calc R U P A 1
C18 C -0.1740(12) 0.2154(17) 0.2105(11) 0.093(7) Uani 0.589(14) 1 d D U P A 1
H18A H -0.1616 0.1350 0.2124 0.139 Uiso 0.589(14) 1 calc R U P A 1
H18B H -0.2234 0.2312 0.1774 0.139 Uiso 0.589(14) 1 calc R U P A 1
H18C H -0.1891 0.2390 0.2448 0.139 Uiso 0.589(14) 1 calc R U P A 1
C19 C 0.0028(17) 0.264(2) 0.3097(7) 0.132(11) Uani 0.589(14) 1 d D U P A 1
H19A H 0.0399 0.3217 0.3330 0.197 Uiso 0.589(14) 1 calc R U P A 1
H19B H 0.0347 0.1930 0.3143 0.197 Uiso 0.589(14) 1 calc R U P A 1
H19C H -0.0510 0.2552 0.3217 0.197 Uiso 0.589(14) 1 calc R U P A 1
C20 C 0.1247(11) 0.4115(18) 0.2599(9) 0.086(7) Uani 0.589(14) 1 d D U P A 1
H20A H 0.1211 0.4518 0.2939 0.129 Uiso 0.589(14) 1 calc R U P A 1
H20B H 0.1475 0.4617 0.2357 0.129 Uiso 0.589(14) 1 calc R U P A 1
H20C H 0.1642 0.3472 0.2708 0.129 Uiso 0.589(14) 1 calc R U P A 1
C11' C 0.0192(9) 0.3887(10) 0.2001(7) 0.064(11) Uani 0.411(14) 1 d G U P A 2
C12' C -0.0489(9) 0.3754(11) 0.1482(6) 0.062(10) Uani 0.411(14) 1 d G U P A 2
C13' C -0.1169(8) 0.3070(11) 0.1595(5) 0.050(5) Uani 0.411(14) 1 d G . P A 2
C14' C -0.0908(8) 0.2780(11) 0.2184(5) 0.054(3) Uani 0.411(14) 1 d G . P A 2
C15' C -0.0067(9) 0.3285(11) 0.2435(6) 0.047(3) Uani 0.411(14) 1 d G . P A 2
C16' C 0.1042(12) 0.4551(15) 0.2078(10) 0.104(11) Uani 0.411(14) 1 d G U P A 2
H16D H 0.0997 0.5262 0.2267 0.156 Uiso 0.411(14) 1 calc R U P A 2
H16E H 0.1137 0.4701 0.1708 0.156 Uiso 0.411(14) 1 calc R U P A 2
H16F H 0.1537 0.4118 0.2309 0.156 Uiso 0.411(14) 1 calc R U P A 2
C17' C -0.0491(13) 0.4253(17) 0.0910(8) 0.095(11) Uani 0.411(14) 1 d G U P A 2
H17D H 0.0050 0.4684 0.0949 0.142 Uiso 0.411(14) 1 calc R U P A 2
H17E H -0.0522 0.3648 0.0636 0.142 Uiso 0.411(14) 1 calc R U P A 2
H17F H -0.1001 0.4746 0.0778 0.142 Uiso 0.411(14) 1 calc R U P A 2
C18' C -0.2020(10) 0.2713(17) 0.1164(7) 0.072(8) Uani 0.411(14) 1 d G U P A 2
H18D H -0.2447 0.3326 0.1106 0.108 Uiso 0.411(14) 1 calc R U P A 2
H18E H -0.2261 0.2053 0.1305 0.108 Uiso 0.411(14) 1 calc R U P A 2
H18F H -0.1897 0.2531 0.0805 0.108 Uiso 0.411(14) 1 calc R U P A 2
C19' C -0.1432(12) 0.2061(17) 0.2489(8) 0.064(8) Uani 0.411(14) 1 d G U P A 2
H19D H -0.1030 0.1709 0.2820 0.097 Uiso 0.411(14) 1 calc R U P A 2
H19E H -0.1750 0.1479 0.2233 0.097 Uiso 0.411(14) 1 calc R U P A 2
H19F H -0.1853 0.2532 0.2611 0.097 Uiso 0.411(14) 1 calc R U P A 2
C20' C 0.0460(14) 0.3197(18) 0.3054(7) 0.086(10) Uani 0.411(14) 1 d G U P A 2
H20D H 0.0136 0.2738 0.3259 0.129 Uiso 0.411(14) 1 calc R U P A 2
H20E H 0.1030 0.2849 0.3079 0.129 Uiso 0.411(14) 1 calc R U P A 2
H20F H 0.0551 0.3947 0.3221 0.129 Uiso 0.411(14) 1 calc R U P A 2
C21 C 0.4992(6) 0.3396(10) 0.1200(4) 0.065(3) Uani 1 1 d . . . . .
C22 C 0.4341(7) 0.4225(10) 0.1142(4) 0.071(3) Uani 1 1 d . . . . .
C23 C 0.4030(6) 0.4276(9) 0.1638(4) 0.063(3) Uani 1 1 d D . . . .
C24 C 0.4573(6) 0.3507(8) 0.2033(4) 0.059(3) Uani 1 1 d . . . . .
C25 C 0.5149(5) 0.2888(9) 0.1758(5) 0.068(3) Uani 1 1 d . . . . .
C26 C 0.5465(9) 0.3105(14) 0.0770(5) 0.119(5) Uani 1 1 d . . . . .
H26A H 0.5063 0.3182 0.0390 0.179 Uiso 1 1 calc R U . . .
H26B H 0.5675 0.2331 0.0828 0.179 Uiso 1 1 calc R U . . .
H26C H 0.5966 0.3610 0.0810 0.179 Uiso 1 1 calc R U . . .
C27 C 0.4076(8) 0.5064(12) 0.0662(5) 0.107(5) Uani 1 1 d . . . . .
H27A H 0.4424 0.5749 0.0765 0.160 Uiso 1 1 calc R U . . .
H27B H 0.3450 0.5241 0.0589 0.160 Uiso 1 1 calc R U . . .
H27C H 0.4184 0.4743 0.0321 0.160 Uiso 1 1 calc R U . . .
C28 C 0.3390(8) 0.5054(10) 0.1764(6) 0.110(5) Uani 1 1 d D . . . .
H28A H 0.3279 0.4845 0.2123 0.165 Uiso 1 1 calc R U . . .
H28B H 0.2839 0.5018 0.1461 0.165 Uiso 1 1 calc R U . . .
H28C H 0.3624 0.5817 0.1791 0.165 Uiso 1 1 calc R U . . .
C29 C 0.4554(8) 0.3329(10) 0.2649(4) 0.081(3) Uani 1 1 d . . . . .
H29A H 0.4782 0.3997 0.2872 0.122 Uiso 1 1 calc R U . . .
H29B H 0.4919 0.2682 0.2808 0.122 Uiso 1 1 calc R U . . .
H29C H 0.3947 0.3193 0.2660 0.122 Uiso 1 1 calc R U . . .
C30 C 0.5831(7) 0.2031(12) 0.2027(6) 0.108(5) Uani 1 1 d . . . . .
H30A H 0.6384 0.2410 0.2213 0.162 Uiso 1 1 calc R U . . .
H30B H 0.5925 0.1526 0.1735 0.162 Uiso 1 1 calc R U . . .
H30C H 0.5630 0.1600 0.2306 0.162 Uiso 1 1 calc R U . . .
C31 C 0.7935(10) 0.1468(15) 0.8801(7) 0.108(5) Uani 1 1 d . . . . .
C33 C -0.0639(6) 0.0355(7) 0.0812(4) 0.051(2) Uani 1 1 d . . . . .
C34 C -0.0983(7) -0.0474(9) 0.0344(4) 0.078(3) Uani 1 1 d . . . . .
H34A H -0.0502 -0.0722 0.0193 0.117 Uiso 1 1 calc R U . . .
H34B H -0.1442 -0.0121 0.0043 0.117 Uiso 1 1 calc R U . . .
H34C H -0.1231 -0.1121 0.0492 0.117 Uiso 1 1 calc R U . . .
C35 C 0.3942(6) 0.0267(12) 0.0693(5) 0.083(3) Uani 1 1 d . U . . .
C36 C 0.4001(9) -0.0767(12) 0.0376(7) 0.134(6) Uani 1 1 d . U . . .
H36A H 0.3440 -0.1169 0.0293 0.201 Uiso 1 1 calc R U . . .
H36B H 0.4470 -0.1245 0.0602 0.201 Uiso 1 1 calc R U . . .
H36C H 0.4133 -0.0574 0.0021 0.201 Uiso 1 1 calc R U . . .

loop_
_atom_site_aniso_label
_atom_site_aniso_U_11
_atom_site_aniso_U_22
_atom_site_aniso_U_33
_atom_site_aniso_U_23
_atom_site_aniso_U_13
_atom_site_aniso_U_12
Rh1 0.0249(3) 0.0355(3) 0.0523(4) 0.0033(3) 0.0154(3) 0.0044(2)
Rh2 0.0236(3) 0.0758(5) 0.0607(5) -0.0250(4) 0.0176(3) -0.0127(3)
N1 0.023(3) 0.030(3) 0.049(4) 0.004(3) 0.008(3) 0.006(2)
N2 0.020(3) 0.037(4) 0.064(5) -0.008(3) 0.010(3) 0.004(2)
N3 0.031(4) 0.083(5) 0.046(5) -0.013(4) 0.014(3) -0.021(3)
N4 0.036(4) 0.046(4) 0.053(5) -0.002(3) 0.013(3) 0.005(3)
N5 0.034(4) 0.118(8) 0.083(6) -0.042(6) 0.028(4) -0.007(4)
O1 0.041(3) 0.050(3) 0.071(4) 0.017(3) 0.020(3) 0.003(3)
O2 0.044(4) 0.089(5) 0.097(5) 0.056(4) 0.000(4) -0.004(3)
O3 0.022(3) 0.085(5) 0.123(6) -0.003(4) 0.003(4) 0.018(3)
O4 0.055(4) 0.080(5) 0.117(6) 0.040(5) -0.006(4) 0.017(4)
O5 0.105(7) 0.115(7) 0.145(8) 0.050(6) -0.039(6) -0.035(6)
O6 0.111(7) 0.091(6) 0.144(8) 0.038(6) 0.008(6) -0.026(5)
O7 0.119(8) 0.169(10) 0.179(10) -0.092(8) 0.084(8) -0.034(7)
S1 0.0436(14) 0.0851(19) 0.081(2) 0.0088(15) 0.0020(13) -0.0066(13)
F1 0.104(6) 0.134(7) 0.136(6) -0.037(5) 0.063(5) -0.055(5)
F2 0.215(12) 0.212(11) 0.090(6) 0.014(6) -0.061(7) 0.000(9)
F3 0.188(10) 0.131(8) 0.252(12) -0.009(7) 0.142(10) 0.001(7)
C1 0.035(4) 0.033(4) 0.053(5) 0.005(4) 0.003(4) 0.000(3)
C2 0.030(4) 0.041(5) 0.060(6) 0.000(4) 0.006(4) 0.004(3)
C3 0.015(3) 0.038(4) 0.050(5) -0.007(4) 0.006(3) -0.005(3)
C4 0.032(4) 0.036(4) 0.071(6) 0.019(4) 0.014(4) 0.004(3)
C5 0.051(6) 0.043(5) 0.066(7) 0.005(4) -0.008(5) 0.001(4)
C6 0.024(4) 0.032(4) 0.056(5) -0.011(4) 0.009(3) -0.012(3)
C7 0.041(4) 0.041(4) 0.053(5) 0.003(4) 0.019(4) 0.000(4)
C8 0.050(5) 0.059(5) 0.051(6) -0.001(4) 0.014(4) -0.006(4)
C9 0.070(7) 0.105(9) 0.046(6) 0.003(5) 0.015(5) -0.024(6)
C10 0.052(6) 0.131(10) 0.049(6) -0.023(6) 0.025(5) -0.034(6)
C11 0.040(10) 0.032(7) 0.061(11) 0.010(7) 0.030(9) 0.020(7)
C12 0.020(9) 0.051(8) 0.072(8) -0.019(6) 0.000(6) 0.017(7)
C13 0.053(6) 0.049(5) 0.077(9) 0.003(6) 0.044(6) 0.005(4)
C14 0.039(6) 0.044(9) 0.059(7) 0.005(6) 0.014(5) 0.007(6)
C15 0.048(9) 0.047(9) 0.036(9) 0.001(7) -0.004(7) 0.017(7)
C16 0.17(2) 0.047(10) 0.090(15) 0.005(9) 0.073(15) 0.022(12)
C17 0.085(13) 0.075(12) 0.117(14) -0.037(10) -0.019(10) 0.050(10)
C18 0.053(10) 0.064(10) 0.173(18) 0.021(12) 0.052(11) -0.009(9)
C19 0.22(3) 0.12(2) 0.093(16) 0.014(14) 0.116(19) 0.017(18)
C20 0.041(10) 0.102(15) 0.102(15) -0.041(12) -0.004(9) -0.025(10)
C11' 0.065(17) 0.039(13) 0.08(2) -0.003(15) 0.005(15) 0.003(12)
C12' 0.051(13) 0.064(12) 0.073(13) 0.000(8) 0.022(9) 0.011(9)
C13' 0.020(9) 0.051(8) 0.072(8) -0.019(6) 0.000(6) 0.017(7)
C14' 0.053(6) 0.049(5) 0.077(9) 0.003(6) 0.044(6) 0.005(4)
C15' 0.039(6) 0.044(9) 0.059(7) 0.005(6) 0.014(5) 0.007(6)
C16' 0.062(17) 0.042(14) 0.19(3) 0.009(17) 0.002(18) 0.019(12)
C17' 0.080(19) 0.09(2) 0.12(2) 0.039(17) 0.042(17) 0.058(16)
C18' 0.031(12) 0.084(18) 0.093(18) -0.020(14) 0.007(11) -0.004(11)
C19' 0.065(16) 0.087(18) 0.048(14) -0.002(13) 0.027(12) 0.023(13)
C20' 0.11(2) 0.09(2) 0.064(18) -0.005(14) 0.026(16) -0.004(17)
C21 0.035(5) 0.110(8) 0.057(7) -0.008(6) 0.023(4) -0.017(5)
C22 0.062(7) 0.090(8) 0.052(6) -0.005(5) 0.001(5) -0.041(6)
C23 0.046(6) 0.079(7) 0.070(7) -0.020(6) 0.027(5) -0.030(5)
C24 0.048(5) 0.070(6) 0.060(6) -0.014(5) 0.015(5) -0.034(5)
C25 0.025(4) 0.100(8) 0.079(7) -0.020(6) 0.016(4) -0.025(5)
C26 0.101(10) 0.209(16) 0.076(9) -0.025(9) 0.071(8) -0.033(10)
C27 0.083(9) 0.147(12) 0.073(8) -0.002(8) -0.008(7) -0.043(8)
C28 0.116(11) 0.074(8) 0.151(12) -0.050(8) 0.056(10) -0.021(7)
C29 0.091(8) 0.097(8) 0.060(7) -0.026(6) 0.029(6) -0.038(7)
C30 0.035(6) 0.163(14) 0.121(11) 0.012(9) 0.014(6) 0.000(7)
C31 0.093(10) 0.156(14) 0.100(11) -0.019(10) 0.068(9) -0.033(10)
C33 0.047(5) 0.045(5) 0.067(6) 0.003(5) 0.029(5) -0.010(4)
C34 0.074(7) 0.094(8) 0.070(7) -0.036(6) 0.026(6) -0.032(6)
C35 0.040(6) 0.119(9) 0.104(8) -0.036(7) 0.043(6) -0.015(6)
C36 0.127(11) 0.124(11) 0.187(14) -0.110(10) 0.106(10) -0.058(9)

loop_
_atom_type_symbol
_atom_type_description
_atom_type_scat_dispersion_real
_atom_type_scat_dispersion_imag
_atom_type_scat_source
C C 0.0033 0.0016 'International Tables Vol C Tables 4.2.6.8 and 6.1.1.4'
H H 0.0000 0.0000 'International Tables Vol C Tables 4.2.6.8 and 6.1.1.4'
N N 0.0061 0.0033 'International Tables Vol C Tables 4.2.6.8 and 6.1.1.4'
O O 0.0106 0.0060 'International Tables Vol C Tables 4.2.6.8 and 6.1.1.4'
F F 0.0171 0.0103 'International Tables Vol C Tables 4.2.6.8 and 6.1.1.4'
S S 0.1246 0.1234 'International Tables Vol C Tables 4.2.6.8 and 6.1.1.4'
Rh Rh -1.1178 0.9187 'International Tables Vol C Tables 4.2.6.8 and 6.1.1.4'

loop_
_geom_angle_atom_site_label_1
_geom_angle_atom_site_label_2
_geom_angle_atom_site_label_3
_geom_angle
C13 Rh1 N4 108.7(6)
C13 Rh1 C12 40.7(7)
N4 Rh1 C12 97.1(5)
C13 Rh1 N1 162.4(5)
N4 Rh1 N1 88.7(2)
C12 Rh1 N1 136.5(6)
N4 Rh1 C11' 144.1(4)
N1 Rh1 C11' 100.9(4)
N4 Rh1 C15' 150.9(4)
N1 Rh1 C15' 120.4(4)
C11' Rh1 C15' 38.9(3)
C13 Rh1 C14 37.1(6)
N4 Rh1 C14 142.0(5)
C12 Rh1 C14 66.9(6)
N1 Rh1 C14 127.2(5)
C13 Rh1 O1 105.4(5)
N4 Rh1 O1 91.1(2)
C12 Rh1 O1 145.9(6)
N1 Rh1 O1 76.4(2)
C11' Rh1 O1 124.7(4)
C15' Rh1 O1 94.3(4)
C14 Rh1 O1 86.5(4)
C13 Rh1 C11 63.4(6)
N4 Rh1 C11 122.4(5)
C12 Rh1 C11 37.4(5)
N1 Rh1 C11 105.1(4)
C14 Rh1 C11 65.5(6)
O1 Rh1 C11 146.3(5)
C13 Rh1 C15 62.5(7)
N4 Rh1 C15 161.8(4)
C12 Rh1 C15 65.6(6)
N1 Rh1 C15 100.0(5)
C14 Rh1 C15 38.2(4)
O1 Rh1 C15 106.4(5)
C11 Rh1 C15 39.9(6)
N4 Rh1 C12' 106.7(4)
N1 Rh1 C12' 115.8(4)
C11' Rh1 C12' 38.1(2)
C15' Rh1 C12' 63.8(4)
O1 Rh1 C12' 158.0(4)
N4 Rh1 C14' 112.8(4)
N1 Rh1 C14' 158.3(4)
C11' Rh1 C14' 63.8(4)
C15' Rh1 C14' 38.1(3)
O1 Rh1 C14' 99.0(4)
C12' Rh1 C14' 62.5(4)
N5 Rh2 C23 162.4(3)
N5 Rh2 N3 89.6(3)
C23 Rh2 N3 100.2(3)
N5 Rh2 N2 89.4(3)
C23 Rh2 N2 106.9(3)
N3 Rh2 N2 77.2(3)
N5 Rh2 C22 126.0(4)
C23 Rh2 C22 39.1(4)
N3 Rh2 C22 95.1(3)
N2 Rh2 C22 144.0(4)
N5 Rh2 C24 134.0(4)
C23 Rh2 C24 39.0(4)
N3 Rh2 C24 136.3(4)
N2 Rh2 C24 97.9(3)
C22 Rh2 C24 63.5(4)
N5 Rh2 C25 99.2(4)
C23 Rh2 C25 67.0(4)
N3 Rh2 C25 159.4(4)
N2 Rh2 C25 121.2(3)
C22 Rh2 C25 64.6(4)
C24 Rh2 C25 39.4(4)
N5 Rh2 C21 96.8(4)
C23 Rh2 C21 65.6(4)
N3 Rh2 C21 121.8(4)
N2 Rh2 C21 159.9(3)
C22 Rh2 C21 37.7(4)
C24 Rh2 C21 64.2(3)
C25 Rh2 C21 38.9(4)
C3 N1 C1 105.2(6)
C3 N1 Rh1 142.6(5)
C1 N1 Rh1 111.1(5)
C3 N2 C2 106.1(6)
C3 N2 Rh2 112.0(5)
C2 N2 Rh2 141.3(5)
C10 N3 C6 119.1(7)
C10 N3 Rh2 125.6(6)
C6 N3 Rh2 115.2(5)
C33 N4 Rh1 174.3(7)
C35 N5 Rh2 177.7(10)
C4 O1 Rh1 115.8(5)
O6 S1 O7 114.8(7)
O6 S1 O5 120.0(6)
O7 S1 O5 107.1(8)
O6 S1 C31 106.6(7)
O7 S1 C31 102.1(6)
O5 S1 C31 104.1(8)
N1 C1 C2 108.8(7)
N1 C1 C4 117.8(7)
C2 C1 C4 133.3(7)
N2 C2 C1 107.6(6)
N2 C2 C5 121.4(7)
C1 C2 C5 130.7(8)
N1 C3 N2 112.3(7)
N1 C3 C6 128.5(6)
N2 C3 C6 118.5(6)
O2 C4 O1 121.7(7)
O2 C4 C1 122.4(7)
O1 C4 C1 115.9(7)
O3 C5 O4 122.5(9)
O3 C5 C2 121.9(9)
O4 C5 C2 115.6(9)
N3 C6 C7 120.6(7)
N3 C6 C3 114.0(6)
C7 C6 C3 125.0(6)
C8 C7 C6 118.1(7)
C9 C8 C7 120.7(9)
C8 C9 C10 119.2(9)
N3 C10 C9 121.9(9)
C12 C11 C15 109.0(15)
C12 C11 C16 130.0(18)
C15 C11 C16 120.8(16)
C12 C11 Rh1 69.1(8)
C15 C11 Rh1 70.7(10)
C16 C11 Rh1 130.4(11)
C11 C12 C13 104.1(14)
C11 C12 C17 125.3(19)
C13 C12 C17 130.2(17)
C11 C12 Rh1 73.5(8)
C13 C12 Rh1 68.4(8)
C17 C12 Rh1 128.0(11)
C14 C13 C12 113.5(14)
C14 C13 C18 124.4(18)
C12 C13 C18 122.0(18)
C14 C13 Rh1 73.9(9)
C12 C13 Rh1 70.9(8)
C18 C13 Rh1 126.1(12)
C13 C14 C15 106.6(14)
C13 C14 C19 131.9(17)
C15 C14 C19 121.3(16)
C13 C14 Rh1 68.9(9)
C15 C14 Rh1 72.7(10)
C19 C14 Rh1 126.6(13)
C14 C15 C20 126.6(15)
C14 C15 C11 106.8(14)
C20 C15 C11 126.4(16)
C14 C15 Rh1 69.1(10)
C20 C15 Rh1 122.4(12)
C11 C15 Rh1 69.4(9)
C15' C11' C12' 108.0
C15' C11' C16' 126.0
C12' C11' C16' 126.0
C15' C11' Rh1 70.6(4)
C12' C11' Rh1 74.0(4)
C16' C11' Rh1 121.1(4)
C13' C12' C11' 108.0
C13' C12' C17' 126.0
C11' C12' C17' 126.0
C13' C12' Rh1 73.4(4)
C11' C12' Rh1 67.9(4)
C17' C12' Rh1 124.3(4)
C12' C13' C14' 108.0
C12' C13' C18' 126.0
C14' C13' C18' 126.0
C12' C13' Rh1 69.6(4)
C14' C13' Rh1 69.7(4)
C18' C13' Rh1 126.3(4)
C15' C14' C13' 108.0
C15' C14' C19' 126.0
C13' C14' C19' 126.0
C15' C14' Rh1 67.8(4)
C13' C14' Rh1 73.3(4)
C19' C14' Rh1 124.4(4)
C11' C15' C14' 108.0
C11' C15' C20' 126.0
C14' C15' C20' 126.0
C11' C15' Rh1 70.5(4)
C14' C15' Rh1 74.1(4)
C20' C15' Rh1 121.2(4)
C22 C21 C25 108.5(8)
C22 C21 C26 125.9(11)
C25 C21 C26 125.5(11)
C22 C21 Rh2 70.0(5)
C25 C21 Rh2 70.3(5)
C26 C21 Rh2 126.8(8)
C21 C22 C23 110.8(9)
C21 C22 C27 125.5(11)
C23 C22 C27 123.3(12)
C21 C22 Rh2 72.3(6)
C23 C22 Rh2 69.0(5)
C27 C22 Rh2 131.8(7)
C22 C23 C24 105.5(9)
C22 C23 C28 128.4(11)
C24 C23 C28 125.5(10)
C22 C23 Rh2 71.9(6)
C24 C23 Rh2 72.6(6)
C28 C23 Rh2 126.7(7)
C23 C24 C25 109.9(9)
C23 C24 C29 125.7(9)
C25 C24 C29 124.4(10)
C23 C24 Rh2 68.4(5)
C25 C24 Rh2 70.6(5)
C29 C24 Rh2 126.7(6)
C21 C25 C24 104.9(9)
C21 C25 C30 127.8(10)
C24 C25 C30 126.9(10)
C21 C25 Rh2 70.7(5)
C24 C25 Rh2 70.1(5)
C30 C25 Rh2 129.2(8)
F2 C31 F1 111.5(14)
F2 C31 F3 107.6(13)
F1 C31 F3 100.9(14)
F2 C31 S1 114.7(14)
F1 C31 S1 114.3(10)
F3 C31 S1 106.5(10)
N4 C33 C34 175.5(10)
N5 C35 C36 173.9(15)

loop_
_geom_bond_atom_site_label_1
_geom_bond_atom_site_label_2
_geom_bond_distance
Rh1 C13 2.075(16)
Rh1 N4 2.081(7)
Rh1 C12 2.110(15)
Rh1 N1 2.128(6)
Rh1 C11' 2.135(12)
Rh1 C15' 2.136(14)
Rh1 C14 2.137(17)
Rh1 O1 2.139(5)
Rh1 C11 2.165(15)
Rh1 C15 2.183(17)
Rh1 C12' 2.216(11)
Rh1 C14' 2.218(12)
Rh2 N5 2.061(9)
Rh2 C23 2.106(9)
Rh2 N3 2.122(7)
Rh2 N2 2.139(6)
Rh2 C22 2.145(10)
Rh2 C24 2.161(8)
Rh2 C25 2.168(8)
Rh2 C21 2.174(9)
N1 C3 1.350(9)
N1 C1 1.366(9)
N2 C3 1.350(8)
N2 C2 1.362(10)
N3 C10 1.301(11)
N3 C6 1.364(9)
N4 C33 1.110(10)
N5 C35 1.147(13)
O1 C4 1.262(9)
O2 C4 1.227(9)
O3 C5 1.189(11)
O4 C5 1.299(11)
O5 S1 1.424(9)
O6 S1 1.362(8)
O7 S1 1.398(10)
S1 C31 1.808(15)
F1 C31 1.281(16)
F2 C31 1.207(17)
F3 C31 1.375(15)
C1 C2 1.390(10)
C1 C4 1.450(11)
C2 C5 1.499(11)
C3 C6 1.451(11)
C6 C7 1.414(10)
C7 C8 1.366(11)
C8 C9 1.333(12)
C9 C10 1.410(13)
C11 C12 1.372(16)
C11 C15 1.48(2)
C11 C16 1.52(2)
C12 C13 1.45(2)
C12 C17 1.47(2)
C13 C14 1.34(2)
C13 C18 1.51(2)
C14 C15 1.414(16)
C14 C19 1.477(16)
C15 C20 1.48(2)
C11' C15' 1.423(6)
C11' C12' 1.423(6)
C11' C16' 1.512(7)
C12' C13' 1.423(6)
C12' C17' 1.512(6)
C13' C14' 1.423(6)
C13' C18' 1.512(6)
C14' C15' 1.423(6)
C14' C19' 1.512(6)
C15' C20' 1.512(6)
C21 C22 1.394(15)
C21 C25 1.446(14)
C21 C26 1.479(13)
C22 C23 1.424(13)
C22 C27 1.503(16)
C23 C24 1.424(13)
C23 C28 1.453(12)
C24 C25 1.458(13)
C24 C29 1.525(13)
C25 C30 1.488(16)
C33 C34 1.489(13)
C35 C36 1.464(16)

loop_
_geom_hbond_atom_site_label_D
_geom_hbond_atom_site_label_H
_geom_hbond_atom_site_label_A
_geom_hbond_distance_DH
_geom_hbond_distance_HA
_geom_hbond_distance_DA
_geom_hbond_angle_DHA
O4 H4 O2 0.83 1.72 2.544(10) 173.4

loop_
_geom_torsion_atom_site_label_1
_geom_torsion_atom_site_label_2
_geom_torsion_atom_site_label_3
_geom_torsion_atom_site_label_4
_geom_torsion
C3 N1 C1 C2 1.1(8)
Rh1 N1 C1 C2 -169.6(5)
C3 N1 C1 C4 -176.1(7)
Rh1 N1 C1 C4 13.2(8)
C3 N2 C2 C1 -1.1(8)
Rh2 N2 C2 C1 168.7(6)
C3 N2 C2 C5 173.1(7)
Rh2 N2 C2 C5 -17.0(13)
N1 C1 C2 N2 0.0(9)
C4 C1 C2 N2 176.6(8)
N1 C1 C2 C5 -173.5(8)
C4 C1 C2 C5 3.1(15)
C1 N1 C3 N2 -1.9(8)
Rh1 N1 C3 N2 163.7(6)
C1 N1 C3 C6 168.3(7)
Rh1 N1 C3 C6 -26.1(13)
C2 N2 C3 N1 1.9(8)
Rh2 N2 C3 N1 -171.3(5)
C2 N2 C3 C6 -169.3(6)
Rh2 N2 C3 C6 17.5(8)
Rh1 O1 C4 O2 169.4(7)
Rh1 O1 C4 C1 -12.6(9)
N1 C1 C4 O2 177.3(8)
C2 C1 C4 O2 1.0(15)
N1 C1 C4 O1 -0.7(11)
C2 C1 C4 O1 -177.0(8)
N2 C2 C5 O3 1.2(13)
C1 C2 C5 O3 174.0(9)
N2 C2 C5 O4 -178.4(8)
C1 C2 C5 O4 -5.6(14)
C10 N3 C6 C7 -3.5(12)
Rh2 N3 C6 C7 179.1(5)
C10 N3 C6 C3 170.1(8)
Rh2 N3 C6 C3 -7.2(8)
N1 C3 C6 N3 -176.8(7)
N2 C3 C6 N3 -7.2(10)
N1 C3 C6 C7 -3.5(12)
N2 C3 C6 C7 166.1(7)
N3 C6 C7 C8 -1.1(11)
C3 C6 C7 C8 -174.1(7)
C6 C7 C8 C9 1.9(13)
C7 C8 C9 C10 1.7(16)
C6 N3 C10 C9 7.4(15)
Rh2 N3 C10 C9 -175.6(8)
C8 C9 C10 N3 -6.6(17)
C15 C11 C12 C13 2.3(17)
C16 C11 C12 C13 -172.3(15)
Rh1 C11 C12 C13 61.9(9)
C15 C11 C12 C17 175.1(15)
C16 C11 C12 C17 1(3)
Rh1 C11 C12 C17 -125.2(16)
C15 C11 C12 Rh1 -59.7(12)
C16 C11 C12 Rh1 125.8(16)
C11 C12 C13 C14 -3.5(17)
C17 C12 C13 C14 -175.8(16)
Rh1 C12 C13 C14 62.0(12)
C11 C12 C13 C18 173.3(15)
C17 C12 C13 C18 1(2)
Rh1 C12 C13 C18 -121.2(16)
C11 C12 C13 Rh1 -65.5(10)
C17 C12 C13 Rh1 122.2(16)
C12 C13 C14 C15 3.1(18)
C18 C13 C14 C15 -173.6(16)
Rh1 C13 C14 C15 63.4(11)
C12 C13 C14 C19 178.9(18)
C18 C13 C14 C19 2(3)
Rh1 C13 C14 C19 -121(2)
C12 C13 C14 Rh1 -60.3(11)
C18 C13 C14 Rh1 123.0(17)
C13 C14 C15 C20 -176.5(17)
C19 C14 C15 C20 7(3)
Rh1 C14 C15 C20 -115.6(18)
C13 C14 C15 C11 -1.5(18)
C19 C14 C15 C11 -177.9(17)
Rh1 C14 C15 C11 59.4(12)
C13 C14 C15 Rh1 -60.9(11)
C19 C14 C15 Rh1 122.7(17)
C12 C11 C15 C14 -0.6(19)
C16 C11 C15 C14 174.6(13)
Rh1 C11 C15 C14 -59.3(12)
C12 C11 C15 C20 174.4(16)
C16 C11 C15 C20 -10(3)
Rh1 C11 C15 C20 115.7(18)
C12 C11 C15 Rh1 58.7(11)
C16 C11 C15 Rh1 -126.2(14)
C15' C11' C12' C13' 0.0
C16' C11' C12' C13' 180.0
Rh1 C11' C12' C13' 62.8(4)
C15' C11' C12' C17' 180.0
C16' C11' C12' C17' 0.0
Rh1 C11' C12' C17' -117.2(4)
C15' C11' C12' Rh1 -62.8(4)
C16' C11' C12' Rh1 117.2(4)
C11' C12' C13' C14' 0.0
C17' C12' C13' C14' 180.0
Rh1 C12' C13' C14' 59.3(4)
C11' C12' C13' C18' 180.0
C17' C12' C13' C18' 0.0
Rh1 C12' C13' C18' -120.7(4)
C11' C12' C13' Rh1 -59.3(4)
C17' C12' C13' Rh1 120.7(4)
C12' C13' C14' C15' 0.0
C18' C13' C14' C15' 180.0
Rh1 C13' C14' C15' 59.3(4)
C12' C13' C14' C19' 180.0
C18' C13' C14' C19' 0.0
Rh1 C13' C14' C19' -120.7(4)
C12' C13' C14' Rh1 -59.3(4)
C18' C13' C14' Rh1 120.7(4)
C12' C11' C15' C14' 0.0
C16' C11' C15' C14' 180.0
Rh1 C11' C15' C14' -65.1(4)
C12' C11' C15' C20' 180.0
C16' C11' C15' C20' 0.0
Rh1 C11' C15' C20' 114.9(4)
C12' C11' C15' Rh1 65.1(4)
C16' C11' C15' Rh1 -114.9(4)
C13' C14' C15' C11' 0.0
C19' C14' C15' C11' 180.0
Rh1 C14' C15' C11' 62.8(4)
C13' C14' C15' C20' 180.0
C19' C14' C15' C20' 0.0
Rh1 C14' C15' C20' -117.2(4)
C13' C14' C15' Rh1 -62.8(4)
C19' C14' C15' Rh1 117.2(4)
C25 C21 C22 C23 -1.7(11)
C26 C21 C22 C23 -180.0(10)
Rh2 C21 C22 C23 58.4(6)
C25 C21 C22 C27 170.8(9)
C26 C21 C22 C27 -7.5(17)
Rh2 C21 C22 C27 -129.2(10)
C25 C21 C22 Rh2 -60.1(6)
C26 C21 C22 Rh2 121.6(11)
C21 C22 C23 C24 5.0(10)
C27 C22 C23 C24 -167.6(9)
Rh2 C22 C23 C24 65.4(6)
C21 C22 C23 C28 176.7(10)
C27 C22 C23 C28 4.1(15)
Rh2 C22 C23 C28 -122.9(10)
C21 C22 C23 Rh2 -60.4(7)
C27 C22 C23 Rh2 127.0(9)
C22 C23 C24 C25 -6.4(9)
C28 C23 C24 C25 -178.5(9)
Rh2 C23 C24 C25 58.4(6)
C22 C23 C24 C29 174.6(8)
C28 C23 C24 C29 2.6(15)
Rh2 C23 C24 C29 -120.5(8)
C22 C23 C24 Rh2 -64.9(6)
C28 C23 C24 Rh2 123.1(10)
C22 C21 C25 C24 -2.3(10)
C26 C21 C25 C24 176.0(10)
Rh2 C21 C25 C24 -62.2(5)
C22 C21 C25 C30 -174.9(10)
C26 C21 C25 C30 3.4(17)
Rh2 C21 C25 C30 125.2(11)
C22 C21 C25 Rh2 59.9(7)
C26 C21 C25 Rh2 -121.8(11)
C23 C24 C25 C21 5.5(9)
C29 C24 C25 C21 -175.6(8)
Rh2 C24 C25 C21 62.6(6)
C23 C24 C25 C30 178.2(9)
C29 C24 C25 C30 -2.9(15)
Rh2 C24 C25 C30 -124.7(10)
C23 C24 C25 Rh2 -57.2(6)
C29 C24 C25 Rh2 121.8(8)
O6 S1 C31 F2 -51.8(13)
O7 S1 C31 F2 68.9(13)
O5 S1 C31 F2 -179.7(12)
O6 S1 C31 F1 177.6(11)
O7 S1 C31 F1 -61.7(14)
O5 S1 C31 F1 49.7(13)
O6 S1 C31 F3 67.1(13)
O7 S1 C31 F3 -172.2(11)
O5 S1 C31 F3 -60.8(12)

loop_
_platon_squeeze_void_nr
_platon_squeeze_void_average_x
_platon_squeeze_void_average_y
_platon_squeeze_void_average_z
_platon_squeeze_void_volume
_platon_squeeze_void_count_electrons
_platon_squeeze_void_content
1 0.349 0.178 0.894 206 76 ' '
2 0.349 0.321 0.394 206 76 ' '
3 0.651 -0.179 0.106 205 76 ' '
4 0.651 -0.322 0.606 205 76 ' '
